data_7712602
loop_
_publ_author_name
'Das, Sandip'
'C S, Akshaya Keerthi'
'kulbir, Kulbir'
'Singh, Shivangi'
'Roy, Soumik'
'Singh, Raman'
'Ghosh, Somnath'
'Kumar, Pankaj'

_publ_section_title
;
 Exploring the Nitric Oxide Dioxygenation (NOD) Reactions of
 Manganese-peroxo Complexes
;
_journal_name_full 'Dalton Transactions'
_journal_paper_doi 10.1039/D3DT00159H
_journal_year 2023
_chemical_formula_moiety '0.095(C21 H25 Mn N6 O3), 0.095(C24 H20 B)'
_chemical_formula_sum 'C4.29 H4.29 B0.1 Mn0.1 N0.57 O0.29'
_chemical_formula_weight 74.63
_space_group_crystal_system triclinic
_space_group_IT_number 2
_space_group_name_Hall '-P 1'
_space_group_name_H-M_alt 'P -1'
_atom_sites_solution_hydrogens geom
_audit_creation_date 2022-12-27
_audit_creation_method
;
Olex2 1.3
(compiled 2020.11.12 svn.r5f609507 for OlexSys, GUI svn.r6408)
;
_audit_update_record
;
2023-01-18 deposited with the CCDC.	2023-03-08 downloaded from the CCDC.
;
_cell_angle_alpha 89.775(4)
_cell_angle_beta 84.127(4)
_cell_angle_gamma 67.815(4)
_cell_formula_units_Z 42
_cell_length_a 11.2760(12)
_cell_length_b 14.8557(15)
_cell_length_c 25.600(3)
_cell_measurement_reflns_used 9634
_cell_measurement_temperature 100(2)
_cell_measurement_theta_max 24.149
_cell_measurement_theta_min 2.175
_cell_volume 3947.2(8)
_computing_cell_refinement 'SAINT V8.40B (Bruker, 2016)'
_computing_data_collection 'SAINT V8.40B (Bruker, 2016)'
_computing_data_reduction 'SAINT V8.40B (Bruker, 2016)'
_computing_molecular_graphics 'Olex2 1.3 (Dolomanov et al., 2009)'
_computing_publication_material 'Olex2 1.3 (Dolomanov et al., 2009)'
_computing_structure_refinement 'SHELXL 2018/3 (Sheldrick, 2015)'
_computing_structure_solution 'SHELXT 2014/5 (Sheldrick, 2014)'
_diffrn_ambient_temperature 100.00
_diffrn_measured_fraction_theta_full 0.992
_diffrn_measured_fraction_theta_max 0.992
_diffrn_measurement_device_type 'PHOTON III DUO'
_diffrn_measurement_method Mo
_diffrn_radiation_type MoK\a
_diffrn_radiation_wavelength 0.71073
_diffrn_reflns_av_unetI/netI 0.0316
_diffrn_reflns_Laue_measured_fraction_full 0.992
_diffrn_reflns_Laue_measured_fraction_max 0.992
_diffrn_reflns_limit_h_max 13
_diffrn_reflns_limit_h_min -13
_diffrn_reflns_limit_k_max 17
_diffrn_reflns_limit_k_min -17
_diffrn_reflns_limit_l_max 30
_diffrn_reflns_limit_l_min 0
_diffrn_reflns_number 13956
_diffrn_reflns_point_group_measured_fraction_full 0.992
_diffrn_reflns_point_group_measured_fraction_max 0.992
_diffrn_reflns_theta_full 25.104
_diffrn_reflns_theta_max 25.104
_diffrn_reflns_theta_min 0.800
_exptl_absorpt_coefficient_mu 0.384
_exptl_absorpt_correction_T_max 0.7452
_exptl_absorpt_correction_T_min 0.6894
_exptl_absorpt_correction_type multi-scan
_exptl_absorpt_process_details
;
SADABS-2016/2 (Bruker,2016/2) was used for absorption correction.
wR2(int) was 0.1111 before and 0.0781 after correction.
The Ratio of minimum to maximum transmission is 0.9251.
The \l/2 correction factor is Not present.
;
_exptl_crystal_colour yellow
_exptl_crystal_colour_primary yellow
_exptl_crystal_density_diffrn 1.319
_exptl_crystal_description BLOCK
_exptl_crystal_F_000 1644
_exptl_crystal_size_max 0.423
_exptl_crystal_size_mid 0.31
_exptl_crystal_size_min 0.298
_refine_diff_density_max 0.688
_refine_diff_density_min -0.780
_refine_diff_density_rms 0.100
_refine_ls_extinction_method none
_refine_ls_goodness_of_fit_ref 1.105
_refine_ls_hydrogen_treatment constr
_refine_ls_matrix_type full
_refine_ls_number_parameters 1012
_refine_ls_number_reflns 13956
_refine_ls_number_restraints 0
_refine_ls_restrained_S_all 1.105
_refine_ls_R_factor_all 0.0807
_refine_ls_R_factor_gt 0.0732
_refine_ls_shift/su_max 0.001
_refine_ls_shift/su_mean 0.000
_refine_ls_structure_factor_coef Fsqd
_refine_ls_weighting_details 'w=1/[\s^2^(Fo^2^)+(0.0625P)^2^+21.1360P] where P=(Fo^2^+2Fc^2^)/3'
_refine_ls_weighting_scheme calc
_refine_ls_wR_factor_gt 0.2022
_refine_ls_wR_factor_ref 0.2062
_reflns_Friedel_coverage 0.000
_reflns_number_gt 12366
_reflns_number_total 13956
_reflns_threshold_expression 'I > 2\s(I)'
_cod_data_source_file d3dt00159h2.cif
_cod_data_source_block mo_mn_3p_nrte_3_0m_a
_cod_original_cell_volume 3947.2(7)
_cod_original_formula_sum 'C4.29 H4.29 B0.10 Mn0.10 N0.57 O0.29'
_cod_database_code 7712602
_shelx_shelxl_version_number 2018/3
_shelx_space_group_comment
;
The symmetry employed for this shelxl refinement is uniquely defined
by the following loop, which should always be used as a source of
symmetry information in preference to the above space-group names.
They are only intended as comments.
;
_olex2_refinement_description
;
1. Twinned data refinement
 Scales: 0.78662
 0.21338
2.a Secondary CH2 refined with riding coordinates:
 C7(H7A,H7B), C6(H6A,H6B), C13(H13A,H13B), C14(H14A,H14B), C15(H15A,H15B),
 C28(H28A,H28B), C27(H27A,H27B), C34(H34A,H34B), C35(H35A,H35B), C36(H36A,H36B)
2.b Aromatic/amide H refined with riding coordinates:
 C12(H12), C11(H11), C10(H10), C9(H9), C4(H4), C3(H3), C2(H2), C1(H1),
 C20(H20), C19(H19), C18(H18), C17(H17), C30(H30), C31(H31), C32(H32), C33(H33),
  C22(H22), C23(H23), C24(H24), C25(H25), C38(H38), C39(H39), C40(H40),
 C41(H41), C44(H44), C45(H45), C46(H46), C47(H47), C48(H48), C50(H50), C51(H51),
  C52(H52), C53(H53), C54(H54), C56(H56), C57(H57), C58(H58), C59(H59),
 C60(H60), C62(H62), C63(H63), C64(H64), C65(H65), C66(H66), C68(H68), C69(H69),
  C70(H70), C71(H71), C72(H72), C74(H74), C75(H75), C76(H76), C77(H77),
 C78(H78), C80(H80), C81(H81), C82(H82), C83(H83), C84(H84), C86(H86), C87(H87),
  C88(H88), C89(H89), C90(H90)
2.c Idealised Me refined as rotating group:
 C21(H21A,H21B,H21C), C42(H42A,H42B,H42C)
;
_olex2_submission_special_instructions 'No special instructions were received'

loop_
_space_group_symop_operation_xyz
'x, y, z'
'-x, -y, -z'

loop_
_atom_site_label
_atom_site_type_symbol
_atom_site_fract_x
_atom_site_fract_y
_atom_site_fract_z
_atom_site_U_iso_or_equiv
_atom_site_adp_type
_atom_site_occupancy
_atom_site_site_symmetry_order
_atom_site_calc_flag
_atom_site_refinement_flags_posn
_atom_site_refinement_flags_adp
_atom_site_refinement_flags_occupancy
_atom_site_disorder_assembly
_atom_site_disorder_group
Mn2 Mn 0.72311(7) 0.25458(6) 0.80750(3) 0.01884(19) Uani 1 1 d . . . . .
Mn1 Mn 0.26272(7) 0.24800(6) 0.68137(3) 0.01928(19) Uani 1 1 d . . . . .
O3 O 0.2823(4) 0.2757(3) 0.83377(15) 0.0281(9) Uani 1 1 d . . . . .
O2 O 0.3871(4) 0.2146(3) 0.75729(16) 0.0298(9) Uani 1 1 d . . . . .
O1 O 0.1854(3) 0.3072(3) 0.76276(15) 0.0246(8) Uani 1 1 d . . . . .
O5 O 0.8887(4) 0.2025(3) 0.73144(16) 0.0294(9) Uani 1 1 d . . . . .
O6 O 0.8309(4) 0.2635(3) 0.65622(15) 0.0255(8) Uani 1 1 d . . . . .
O4 O 0.6931(3) 0.3027(3) 0.72591(15) 0.0260(8) Uani 1 1 d . . . . .
N3 N 0.2384(4) 0.1044(3) 0.69796(18) 0.0233(10) Uani 1 1 d . . . . .
N2 N 0.2243(4) 0.1930(3) 0.60182(17) 0.0210(9) Uani 1 1 d . . . . .
N1 N 0.0627(4) 0.3511(3) 0.66264(17) 0.0197(9) Uani 1 1 d . . . . .
N4 N 0.4675(4) 0.1722(3) 0.63709(19) 0.0227(10) Uani 1 1 d . . . . .
N5 N 0.3372(4) 0.3686(3) 0.65932(17) 0.0196(9) Uani 1 1 d . . . . .
N9 N 0.7013(4) 0.1102(3) 0.80011(18) 0.0224(9) Uani 1 1 d . . . . .
N8 N 0.6398(4) 0.2287(3) 0.89032(17) 0.0201(9) Uani 1 1 d . . . . .
N7 N 0.5143(4) 0.3648(3) 0.82324(17) 0.0210(9) Uani 1 1 d . . . . .
N10 N 0.9052(4) 0.1872(3) 0.85305(18) 0.0203(9) Uani 1 1 d . . . . .
N11 N 0.7922(4) 0.3760(3) 0.82400(17) 0.0227(10) Uani 1 1 d . . . . .
N6 N 0.2857(4) 0.2658(3) 0.78550(17) 0.0201(9) Uani 1 1 d . . . . .
N12 N 0.8065(4) 0.2560(3) 0.70368(17) 0.0182(9) Uani 1 1 d . . . . .
C8 C 0.1930(5) 0.0689(4) 0.6593(2) 0.0224(11) Uani 1 1 d . . . . .
C12 C 0.2750(5) 0.0499(4) 0.7396(2) 0.0271(12) Uani 1 1 d . . . . .
H12 H 0.305314 0.075331 0.767076 0.032 Uiso 1 1 calc R U . . .
C11 C 0.2708(6) -0.0420(4) 0.7447(3) 0.0315(13) Uani 1 1 d . . . . .
H11 H 0.297218 -0.078797 0.774791 0.038 Uiso 1 1 calc R U . . .
C10 C 0.2268(5) -0.0779(4) 0.7043(3) 0.0316(13) Uani 1 1 d . . . . .
H10 H 0.222784 -0.140586 0.706468 0.038 Uiso 1 1 calc R U . . .
C9 C 0.1889(5) -0.0237(4) 0.6611(2) 0.0278(12) Uani 1 1 d . . . . .
H9 H 0.160430 -0.048779 0.632965 0.033 Uiso 1 1 calc R U . . .
C7 C 0.1454(5) 0.1340(4) 0.6148(2) 0.0216(11) Uani 1 1 d . . . . .
H7A H 0.148599 0.094005 0.583440 0.026 Uiso 1 1 calc R U . . .
H7B H 0.054570 0.177831 0.624525 0.026 Uiso 1 1 calc R U . . .
C6 C 0.1502(5) 0.2805(4) 0.5748(2) 0.0235(11) Uani 1 1 d . . . . .
H6A H 0.113749 0.261681 0.544988 0.028 Uiso 1 1 calc R U . . .
H6B H 0.208026 0.312998 0.560437 0.028 Uiso 1 1 calc R U . . .
C5 C 0.0425(5) 0.3502(4) 0.6119(2) 0.0208(11) Uani 1 1 d . . . . .
C4 C -0.0709(5) 0.4113(4) 0.5941(2) 0.0238(11) Uani 1 1 d . . . . .
H4 H -0.082705 0.410001 0.557974 0.029 Uiso 1 1 calc R U . . .
C3 C -0.1676(5) 0.4747(4) 0.6296(2) 0.0261(12) Uani 1 1 d . . . . .
H3 H -0.246097 0.517871 0.618146 0.031 Uiso 1 1 calc R U . . .
C2 C -0.1468(5) 0.4735(4) 0.6820(2) 0.0245(11) Uani 1 1 d . . . . .
H2 H -0.211448 0.515420 0.707245 0.029 Uiso 1 1 calc R U . . .
C1 C -0.0314(5) 0.4109(4) 0.6970(2) 0.0225(11) Uani 1 1 d . . . . .
H1 H -0.017979 0.410134 0.733068 0.027 Uiso 1 1 calc R U . . .
C13 C 0.3473(5) 0.1350(4) 0.5702(2) 0.0266(12) Uani 1 1 d . . . . .
H13A H 0.334974 0.139516 0.532355 0.032 Uiso 1 1 calc R U . . .
H13B H 0.374206 0.065789 0.579263 0.032 Uiso 1 1 calc R U . . .
C14 C 0.4519(5) 0.1722(4) 0.5806(2) 0.0260(12) Uani 1 1 d . . . . .
H14A H 0.534583 0.130325 0.560785 0.031 Uiso 1 1 calc R U . . .
H14B H 0.429009 0.239085 0.567950 0.031 Uiso 1 1 calc R U . . .
C15 C 0.5419(5) 0.2310(4) 0.6483(2) 0.0254(12) Uani 1 1 d . . . . .
H15A H 0.620685 0.211602 0.623073 0.030 Uiso 1 1 calc R U . . .
H15B H 0.568873 0.217937 0.684089 0.030 Uiso 1 1 calc R U . . .
C16 C 0.4650(5) 0.3387(4) 0.6445(2) 0.0208(11) Uani 1 1 d . . . . .
C20 C 0.2674(5) 0.4649(4) 0.6589(2) 0.0221(11) Uani 1 1 d . . . . .
H20 H 0.177300 0.487415 0.669246 0.027 Uiso 1 1 calc R U . . .
C19 C 0.3197(6) 0.5321(4) 0.6444(2) 0.0269(12) Uani 1 1 d . . . . .
H19 H 0.266691 0.599280 0.644875 0.032 Uiso 1 1 calc R U . . .
C18 C 0.4503(5) 0.5009(4) 0.6291(2) 0.0271(12) Uani 1 1 d . . . . .
H18 H 0.488825 0.546019 0.618714 0.033 Uiso 1 1 calc R U . . .
C17 C 0.5233(5) 0.4028(4) 0.6293(2) 0.0242(12) Uani 1 1 d . . . . .
H17 H 0.613433 0.379318 0.618908 0.029 Uiso 1 1 calc R U . . .
C21 C 0.5391(5) 0.0719(4) 0.6534(3) 0.0304(13) Uani 1 1 d . . . . .
H21A H 0.543595 0.072488 0.691380 0.046 Uiso 1 1 calc R U . . .
H21B H 0.626461 0.047248 0.634992 0.046 Uiso 1 1 calc R U . . .
H21C H 0.494440 0.029723 0.644471 0.046 Uiso 1 1 calc R U . . .
C29 C 0.6394(5) 0.0860(4) 0.8429(2) 0.0228(11) Uani 1 1 d . . . . .
C30 C 0.6456(5) -0.0071(4) 0.8502(2) 0.0282(12) Uani 1 1 d . . . . .
H30 H 0.602085 -0.021947 0.880703 0.034 Uiso 1 1 calc R U . . .
C31 C 0.7164(6) -0.0799(4) 0.8122(3) 0.0318(13) Uani 1 1 d . . . . .
H31 H 0.723155 -0.145082 0.816884 0.038 Uiso 1 1 calc R U . . .
C32 C 0.7761(6) -0.0557(4) 0.7681(2) 0.0315(13) Uani 1 1 d . . . . .
H32 H 0.823097 -0.103450 0.741202 0.038 Uiso 1 1 calc R U . . .
C33 C 0.7665(5) 0.0397(4) 0.7634(2) 0.0269(12) Uani 1 1 d . . . . .
H33 H 0.808023 0.056009 0.732811 0.032 Uiso 1 1 calc R U . . .
C28 C 0.5648(5) 0.1685(4) 0.8824(2) 0.0223(11) Uani 1 1 d . . . . .
H28A H 0.481921 0.209128 0.869608 0.027 Uiso 1 1 calc R U . . .
H28B H 0.545685 0.141751 0.916293 0.027 Uiso 1 1 calc R U . . .
C27 C 0.5567(5) 0.3261(4) 0.9130(2) 0.0254(12) Uani 1 1 d . . . . .
H27A H 0.611068 0.360834 0.923006 0.030 Uiso 1 1 calc R U . . .
H27B H 0.504301 0.319316 0.945116 0.030 Uiso 1 1 calc R U . . .
C26 C 0.4690(5) 0.3842(4) 0.8740(2) 0.0200(11) Uani 1 1 d . . . . .
C22 C 0.4386(5) 0.4145(4) 0.7871(2) 0.0207(11) Uani 1 1 d . . . . .
H22 H 0.469907 0.400775 0.750955 0.025 Uiso 1 1 calc R U . . .
C23 C 0.3161(5) 0.4853(4) 0.8005(2) 0.0227(11) Uani 1 1 d . . . . .
H23 H 0.264254 0.518734 0.774168 0.027 Uiso 1 1 calc R U . . .
C24 C 0.2716(5) 0.5058(4) 0.8534(2) 0.0264(12) Uani 1 1 d . . . . .
H24 H 0.189076 0.554363 0.863953 0.032 Uiso 1 1 calc R U . . .
C25 C 0.3492(5) 0.4547(4) 0.8905(2) 0.0243(11) Uani 1 1 d . . . . .
H25 H 0.320734 0.467649 0.926897 0.029 Uiso 1 1 calc R U . . .
C34 C 0.7439(5) 0.1781(4) 0.9237(2) 0.0233(11) Uani 1 1 d . . . . .
H34A H 0.770316 0.106801 0.918761 0.028 Uiso 1 1 calc R U . . .
H34B H 0.711443 0.195921 0.961117 0.028 Uiso 1 1 calc R U . . .
C35 C 0.8587(5) 0.2058(4) 0.9093(2) 0.0222(11) Uani 1 1 d . . . . .
H35A H 0.834482 0.275636 0.918329 0.027 Uiso 1 1 calc R U . . .
H35B H 0.929175 0.167998 0.930247 0.027 Uiso 1 1 calc R U . . .
C36 C 0.9877(5) 0.2415(4) 0.8375(2) 0.0241(12) Uani 1 1 d . . . . .
H36A H 1.030041 0.220298 0.801367 0.029 Uiso 1 1 calc R U . . .
H36B H 1.055784 0.226986 0.861355 0.029 Uiso 1 1 calc R U . . .
C37 C 0.9107(5) 0.3489(4) 0.8394(2) 0.0210(11) Uani 1 1 d . . . . .
C38 C 0.9612(5) 0.4158(4) 0.8543(2) 0.0261(12) Uani 1 1 d . . . . .
H38 H 1.045517 0.394693 0.864916 0.031 Uiso 1 1 calc R U . . .
C39 C 0.8851(6) 0.5145(4) 0.8534(2) 0.0279(12) Uani 1 1 d . . . . .
H39 H 0.916906 0.561852 0.863614 0.034 Uiso 1 1 calc R U . . .
C40 C 0.7634(6) 0.5432(4) 0.8374(2) 0.0275(12) Uani 1 1 d . . . . .
H40 H 0.710292 0.610172 0.836226 0.033 Uiso 1 1 calc R U . . .
C41 C 0.7212(6) 0.4723(4) 0.8233(2) 0.0264(12) Uani 1 1 d . . . . .
H41 H 0.637220 0.492045 0.812489 0.032 Uiso 1 1 calc R U . . .
C42 C 0.9804(5) 0.0824(4) 0.8414(2) 0.0257(12) Uani 1 1 d . . . . .
H42A H 1.009782 0.071715 0.803718 0.039 Uiso 1 1 calc R U . . .
H42B H 0.926062 0.045494 0.851226 0.039 Uiso 1 1 calc R U . . .
H42C H 1.055139 0.060556 0.861437 0.039 Uiso 1 1 calc R U . . .
C43 C 0.7776(5) -0.2408(4) 0.5895(2) 0.0210(11) Uani 1 1 d . . . . .
C44 C 0.7608(5) -0.3067(4) 0.5549(2) 0.0242(11) Uani 1 1 d . . . . .
H44 H 0.834570 -0.352765 0.535134 0.029 Uiso 1 1 calc R U . . .
C45 C 0.6395(6) -0.3072(4) 0.5484(2) 0.0288(12) Uani 1 1 d . . . . .
H45 H 0.631944 -0.352280 0.523964 0.035 Uiso 1 1 calc R U . . .
C46 C 0.5309(6) -0.2428(4) 0.5771(2) 0.0299(13) Uani 1 1 d . . . . .
H46 H 0.448425 -0.243282 0.572807 0.036 Uiso 1 1 calc R U . . .
C47 C 0.5431(6) -0.1774(4) 0.6123(2) 0.0307(13) Uani 1 1 d . . . . .
H47 H 0.468950 -0.132637 0.632519 0.037 Uiso 1 1 calc R U . . .
C48 C 0.6635(5) -0.1772(4) 0.6180(2) 0.0273(12) Uani 1 1 d . . . . .
H48 H 0.669489 -0.131712 0.642574 0.033 Uiso 1 1 calc R U . . .
C49 C 1.0409(5) -0.3003(4) 0.5615(2) 0.0195(11) Uani 1 1 d . . . . .
C50 C 1.0751(5) -0.4019(4) 0.5604(2) 0.0211(11) Uani 1 1 d . . . . .
H50 H 1.018092 -0.427804 0.578554 0.025 Uiso 1 1 calc R U . . .
C51 C 1.1893(5) -0.4653(4) 0.5335(2) 0.0250(12) Uani 1 1 d . . . . .
H51 H 1.208275 -0.533288 0.533148 0.030 Uiso 1 1 calc R U . . .
C52 C 1.2755(5) -0.4307(4) 0.5072(2) 0.0260(12) Uani 1 1 d . . . . .
H52 H 1.354330 -0.474314 0.489386 0.031 Uiso 1 1 calc R U . . .
C53 C 1.2449(5) -0.3308(4) 0.5074(2) 0.0280(12) Uani 1 1 d . . . . .
H53 H 1.302924 -0.305637 0.489452 0.034 Uiso 1 1 calc R U . . .
C54 C 1.1294(5) -0.2678(4) 0.5338(2) 0.0265(12) Uani 1 1 d . . . . .
H54 H 1.109921 -0.199777 0.532987 0.032 Uiso 1 1 calc R U . . .
C55 C 0.8899(5) -0.1153(4) 0.5887(2) 0.0196(11) Uani 1 1 d . . . . .
C56 C 0.8519(6) -0.0756(4) 0.5403(2) 0.0266(12) Uani 1 1 d . . . . .
H56 H 0.837621 -0.115852 0.514899 0.032 Uiso 1 1 calc R U . . .
C57 C 0.8340(6) 0.0191(4) 0.5277(2) 0.0288(12) Uani 1 1 d . . . . .
H57 H 0.809449 0.042046 0.494221 0.035 Uiso 1 1 calc R U . . .
C58 C 0.8522(5) 0.0805(4) 0.5641(2) 0.0280(13) Uani 1 1 d . . . . .
H58 H 0.840917 0.145397 0.555768 0.034 Uiso 1 1 calc R U . . .
C59 C 0.8870(5) 0.0457(4) 0.6126(2) 0.0236(11) Uani 1 1 d . . . . .
H59 H 0.898618 0.087010 0.638179 0.028 Uiso 1 1 calc R U . . .
C60 C 0.9051(5) -0.0505(4) 0.6242(2) 0.0213(11) Uani 1 1 d . . . . .
H60 H 0.928890 -0.072668 0.657915 0.026 Uiso 1 1 calc R U . . .
C61 C 0.9476(5) -0.2596(3) 0.6593(2) 0.0185(10) Uani 1 1 d . . . . .
C62 C 1.0516(5) -0.2467(4) 0.6795(2) 0.0238(11) Uani 1 1 d . . . . .
H62 H 1.101901 -0.219438 0.657814 0.029 Uiso 1 1 calc R U . . .
C63 C 1.0838(5) -0.2720(4) 0.7297(2) 0.0270(12) Uani 1 1 d . . . . .
H63 H 1.154137 -0.261062 0.741888 0.032 Uiso 1 1 calc R U . . .
C64 C 1.0131(5) -0.3138(4) 0.7625(2) 0.0275(12) Uani 1 1 d . . . . .
H64 H 1.033746 -0.330636 0.797195 0.033 Uiso 1 1 calc R U . . .
C65 C 0.9130(6) -0.3297(4) 0.7433(2) 0.0290(13) Uani 1 1 d . . . . .
H65 H 0.865863 -0.360138 0.764477 0.035 Uiso 1 1 calc R U . . .
C66 C 0.8799(5) -0.3019(4) 0.6933(2) 0.0236(11) Uani 1 1 d . . . . .
H66 H 0.808398 -0.312095 0.681660 0.028 Uiso 1 1 calc R U . . .
C67 C 0.2208(5) 0.7540(4) 0.9180(2) 0.0274(12) Uani 1 1 d . . . . .
C68 C 0.1108(5) 0.7920(4) 0.8912(3) 0.0317(13) Uani 1 1 d . . . . .
H68 H 0.109086 0.835420 0.863680 0.038 Uiso 1 1 calc R U . . .
C69 C 0.0038(6) 0.7674(5) 0.9042(3) 0.0369(15) Uani 1 1 d . . . . .
H69 H -0.069807 0.795698 0.885772 0.044 Uiso 1 1 calc R U . . .
C70 C 0.0024(6) 0.7038(5) 0.9425(3) 0.0415(16) Uani 1 1 d . . . . .
H70 H -0.070130 0.686372 0.950314 0.050 Uiso 1 1 calc R U . . .
C71 C 0.1104(6) 0.6648(5) 0.9701(2) 0.0342(14) Uani 1 1 d . . . . .
H71 H 0.111534 0.620691 0.997163 0.041 Uiso 1 1 calc R U . . .
C72 C 0.2161(6) 0.6907(4) 0.9578(2) 0.0278(12) Uani 1 1 d . . . . .
H72 H 0.288047 0.664150 0.977253 0.033 Uiso 1 1 calc R U . . .
C73 C 0.4643(5) 0.7365(4) 0.9362(2) 0.0251(12) Uani 1 1 d . . . . .
C74 C 0.5275(6) 0.7872(5) 0.9600(2) 0.0326(13) Uani 1 1 d . . . . .
H74 H 0.490587 0.856326 0.961669 0.039 Uiso 1 1 calc R U . . .
C75 C 0.6446(6) 0.7392(5) 0.9818(3) 0.0374(15) Uani 1 1 d . . . . .
H75 H 0.686774 0.776074 0.996554 0.045 Uiso 1 1 calc R U . . .
C76 C 0.6972(6) 0.6400(5) 0.9816(3) 0.0378(15) Uani 1 1 d . . . . .
H76 H 0.775592 0.607614 0.996385 0.045 Uiso 1 1 calc R U . . .
C77 C 0.6354(6) 0.5868(5) 0.9596(2) 0.0345(14) Uani 1 1 d . . . . .
H77 H 0.670703 0.517798 0.959923 0.041 Uiso 1 1 calc R U . . .
C78 C 0.5211(5) 0.6346(4) 0.9369(2) 0.0276(12) Uani 1 1 d . . . . .
H78 H 0.480897 0.597000 0.921525 0.033 Uiso 1 1 calc R U . . .
C79 C 0.4028(5) 0.7588(4) 0.8407(2) 0.0218(11) Uani 1 1 d . . . . .
C80 C 0.3627(5) 0.7059(4) 0.8067(2) 0.0263(12) Uani 1 1 d . . . . .
H80 H 0.292392 0.688038 0.818790 0.032 Uiso 1 1 calc R U . . .
C81 C 0.4210(6) 0.6780(4) 0.7557(2) 0.0290(12) Uani 1 1 d . . . . .
H81 H 0.390840 0.641134 0.734152 0.035 Uiso 1 1 calc R U . . .
C82 C 0.5224(5) 0.7033(4) 0.7360(2) 0.0282(13) Uani 1 1 d . . . . .
H82 H 0.561841 0.684814 0.700995 0.034 Uiso 1 1 calc R U . . .
C83 C 0.5647(5) 0.7560(4) 0.7684(2) 0.0292(13) Uani 1 1 d . . . . .
H83 H 0.632737 0.775730 0.755361 0.035 Uiso 1 1 calc R U . . .
C84 C 0.5091(5) 0.7807(4) 0.8198(2) 0.0278(12) Uani 1 1 d . . . . .
H84 H 0.543953 0.813570 0.841856 0.033 Uiso 1 1 calc R U . . .
C85 C 0.2839(5) 0.9085(4) 0.9148(2) 0.0243(11) Uani 1 1 d . . . . .
C86 C 0.3252(5) 0.9750(4) 0.8872(2) 0.0287(13) Uani 1 1 d . . . . .
H86 H 0.384117 0.952564 0.856414 0.034 Uiso 1 1 calc R U . . .
C87 C 0.2829(6) 1.0734(4) 0.9032(3) 0.0335(14) Uani 1 1 d . . . . .
H87 H 0.314254 1.115688 0.883514 0.040 Uiso 1 1 calc R U . . .
C88 C 0.1963(6) 1.1089(5) 0.9473(3) 0.0355(14) Uani 1 1 d . . . . .
H88 H 0.168144 1.175353 0.958364 0.043 Uiso 1 1 calc R U . . .
C89 C 0.1506(6) 1.0461(5) 0.9755(3) 0.0335(14) Uani 1 1 d . . . . .
H89 H 0.090477 1.069565 1.005888 0.040 Uiso 1 1 calc R U . . .
C90 C 0.1931(5) 0.9492(4) 0.9591(2) 0.0286(12) Uani 1 1 d . . . . .
H90 H 0.159503 0.908043 0.978627 0.034 Uiso 1 1 calc R U . . .
B1 B 0.9132(5) -0.2302(4) 0.5990(2) 0.0188(12) Uani 1 1 d . . . . .
B2 B 0.3405(6) 0.7894(4) 0.9025(3) 0.0229(13) Uani 1 1 d . . . . .

loop_
_atom_site_aniso_label
_atom_site_aniso_U_11
_atom_site_aniso_U_22
_atom_site_aniso_U_33
_atom_site_aniso_U_23
_atom_site_aniso_U_13
_atom_site_aniso_U_12
Mn2 0.0144(4) 0.0175(4) 0.0230(4) 0.0024(3) -0.0030(3) -0.0039(3)
Mn1 0.0144(4) 0.0169(4) 0.0263(4) 0.0020(3) -0.0053(3) -0.0050(3)
O3 0.027(2) 0.032(2) 0.030(2) 0.0066(17) -0.0092(17) -0.0153(18)
O2 0.0181(19) 0.029(2) 0.040(2) -0.0031(18) -0.0027(17) -0.0060(17)
O1 0.0170(18) 0.029(2) 0.029(2) 0.0060(16) -0.0089(16) -0.0076(16)
O5 0.026(2) 0.026(2) 0.034(2) 0.0045(17) -0.0064(18) -0.0072(17)
O6 0.027(2) 0.024(2) 0.025(2) 0.0004(16) 0.0004(16) -0.0102(17)
O4 0.0180(19) 0.032(2) 0.025(2) 0.0015(16) 0.0005(15) -0.0062(17)
N3 0.019(2) 0.019(2) 0.030(2) 0.0036(19) -0.0033(19) -0.0051(18)
N2 0.017(2) 0.018(2) 0.027(2) 0.0014(18) -0.0012(18) -0.0067(18)
N1 0.014(2) 0.016(2) 0.029(2) 0.0006(18) -0.0019(18) -0.0055(17)
N4 0.017(2) 0.014(2) 0.037(3) 0.0001(18) -0.0049(19) -0.0047(18)
N5 0.017(2) 0.017(2) 0.024(2) -0.0005(17) -0.0056(17) -0.0051(18)
N9 0.019(2) 0.018(2) 0.028(2) -0.0007(18) -0.0020(18) -0.0053(18)
N8 0.016(2) 0.018(2) 0.024(2) 0.0029(18) -0.0044(17) -0.0035(18)
N7 0.016(2) 0.020(2) 0.024(2) 0.0001(18) -0.0021(18) -0.0034(18)
N10 0.013(2) 0.015(2) 0.029(2) 0.0006(18) -0.0061(18) -0.0010(17)
N11 0.019(2) 0.021(2) 0.024(2) 0.0043(18) -0.0027(18) -0.0033(19)
N6 0.020(2) 0.016(2) 0.029(2) 0.0042(18) -0.0040(19) -0.0107(18)
N12 0.017(2) 0.012(2) 0.026(2) 0.0001(17) -0.0028(18) -0.0056(17)
C8 0.012(2) 0.019(3) 0.032(3) 0.003(2) -0.004(2) -0.001(2)
C12 0.021(3) 0.026(3) 0.033(3) 0.003(2) -0.007(2) -0.006(2)
C11 0.025(3) 0.029(3) 0.043(3) 0.013(3) -0.011(3) -0.011(3)
C10 0.024(3) 0.024(3) 0.050(4) 0.008(3) -0.009(3) -0.013(2)
C9 0.015(3) 0.026(3) 0.045(3) 0.003(2) -0.008(2) -0.009(2)
C7 0.019(3) 0.018(3) 0.031(3) -0.002(2) -0.005(2) -0.010(2)
C6 0.025(3) 0.021(3) 0.024(3) 0.004(2) -0.004(2) -0.007(2)
C5 0.019(3) 0.020(3) 0.029(3) 0.007(2) -0.003(2) -0.013(2)
C4 0.025(3) 0.023(3) 0.027(3) 0.008(2) -0.007(2) -0.013(2)
C3 0.019(3) 0.018(3) 0.042(3) 0.012(2) -0.011(2) -0.006(2)
C2 0.019(3) 0.019(3) 0.036(3) 0.002(2) -0.001(2) -0.009(2)
C1 0.021(3) 0.018(3) 0.028(3) 0.000(2) -0.003(2) -0.007(2)
C13 0.020(3) 0.029(3) 0.032(3) -0.005(2) 0.000(2) -0.011(2)
C14 0.020(3) 0.026(3) 0.034(3) -0.003(2) 0.002(2) -0.012(2)
C15 0.013(2) 0.017(3) 0.045(3) 0.000(2) -0.004(2) -0.004(2)
C16 0.017(3) 0.020(3) 0.026(3) -0.001(2) -0.005(2) -0.007(2)
C20 0.020(3) 0.017(3) 0.026(3) -0.001(2) -0.004(2) -0.003(2)
C19 0.028(3) 0.014(3) 0.036(3) 0.001(2) -0.008(2) -0.005(2)
C18 0.028(3) 0.023(3) 0.034(3) 0.004(2) -0.006(2) -0.013(2)
C17 0.020(3) 0.028(3) 0.030(3) 0.003(2) -0.004(2) -0.014(2)
C21 0.017(3) 0.017(3) 0.055(4) 0.001(3) -0.005(3) -0.005(2)
C29 0.017(3) 0.023(3) 0.030(3) 0.002(2) -0.006(2) -0.008(2)
C30 0.019(3) 0.025(3) 0.041(3) 0.003(2) -0.002(2) -0.009(2)
C31 0.027(3) 0.021(3) 0.050(4) 0.000(3) 0.002(3) -0.013(2)
C32 0.028(3) 0.028(3) 0.039(3) -0.008(3) 0.003(3) -0.012(3)
C33 0.023(3) 0.026(3) 0.031(3) 0.000(2) -0.001(2) -0.009(2)
C28 0.018(3) 0.023(3) 0.026(3) 0.003(2) -0.004(2) -0.008(2)
C27 0.021(3) 0.027(3) 0.023(3) -0.001(2) -0.002(2) -0.003(2)
C26 0.016(2) 0.019(3) 0.026(3) 0.001(2) -0.003(2) -0.007(2)
C22 0.018(3) 0.017(3) 0.026(3) 0.003(2) -0.004(2) -0.005(2)
C23 0.019(3) 0.020(3) 0.029(3) 0.005(2) -0.005(2) -0.006(2)
C24 0.022(3) 0.022(3) 0.028(3) 0.000(2) -0.001(2) -0.001(2)
C25 0.022(3) 0.023(3) 0.025(3) 0.001(2) -0.002(2) -0.005(2)
C34 0.019(3) 0.027(3) 0.025(3) 0.007(2) -0.007(2) -0.008(2)
C35 0.019(3) 0.021(3) 0.027(3) 0.004(2) -0.007(2) -0.007(2)
C36 0.013(2) 0.026(3) 0.035(3) 0.001(2) -0.003(2) -0.009(2)
C37 0.020(3) 0.025(3) 0.020(3) 0.002(2) 0.000(2) -0.011(2)
C38 0.023(3) 0.026(3) 0.029(3) 0.003(2) -0.001(2) -0.008(2)
C39 0.031(3) 0.021(3) 0.033(3) -0.002(2) 0.005(2) -0.014(2)
C40 0.029(3) 0.021(3) 0.031(3) 0.002(2) 0.005(2) -0.010(2)
C41 0.026(3) 0.023(3) 0.027(3) 0.006(2) 0.000(2) -0.007(2)
C42 0.015(3) 0.019(3) 0.040(3) 0.003(2) -0.006(2) -0.002(2)
C43 0.025(3) 0.019(3) 0.021(3) 0.004(2) -0.001(2) -0.011(2)
C44 0.026(3) 0.022(3) 0.025(3) 0.003(2) -0.003(2) -0.010(2)
C45 0.028(3) 0.027(3) 0.033(3) 0.002(2) -0.008(2) -0.012(2)
C46 0.023(3) 0.030(3) 0.041(3) 0.005(3) -0.007(2) -0.014(3)
C47 0.024(3) 0.022(3) 0.043(3) 0.002(3) 0.001(3) -0.007(2)
C48 0.023(3) 0.021(3) 0.038(3) 0.001(2) -0.003(2) -0.008(2)
C49 0.019(3) 0.018(3) 0.021(3) 0.001(2) -0.004(2) -0.005(2)
C50 0.022(3) 0.018(3) 0.024(3) 0.004(2) -0.004(2) -0.008(2)
C51 0.028(3) 0.019(3) 0.028(3) 0.001(2) -0.005(2) -0.007(2)
C52 0.023(3) 0.023(3) 0.026(3) -0.001(2) 0.001(2) -0.004(2)
C53 0.021(3) 0.032(3) 0.029(3) 0.003(2) 0.004(2) -0.011(2)
C54 0.027(3) 0.022(3) 0.030(3) 0.002(2) -0.002(2) -0.009(2)
C55 0.014(2) 0.013(2) 0.029(3) 0.000(2) -0.001(2) -0.003(2)
C56 0.036(3) 0.020(3) 0.026(3) 0.001(2) -0.005(2) -0.012(2)
C57 0.036(3) 0.023(3) 0.027(3) 0.008(2) -0.007(2) -0.010(3)
C58 0.022(3) 0.015(3) 0.042(3) 0.004(2) 0.004(2) -0.004(2)
C59 0.022(3) 0.014(3) 0.038(3) 0.001(2) -0.004(2) -0.011(2)
C60 0.016(2) 0.016(3) 0.031(3) 0.000(2) -0.003(2) -0.005(2)
C61 0.018(2) 0.006(2) 0.029(3) -0.0006(19) 0.000(2) -0.0021(19)
C62 0.019(3) 0.018(3) 0.033(3) 0.004(2) 0.001(2) -0.006(2)
C63 0.021(3) 0.026(3) 0.032(3) 0.003(2) -0.008(2) -0.006(2)
C64 0.026(3) 0.026(3) 0.025(3) 0.004(2) -0.005(2) -0.003(2)
C65 0.033(3) 0.025(3) 0.029(3) 0.006(2) -0.001(2) -0.012(3)
C66 0.025(3) 0.020(3) 0.028(3) 0.002(2) -0.005(2) -0.010(2)
C67 0.020(3) 0.027(3) 0.032(3) -0.007(2) 0.000(2) -0.006(2)
C68 0.023(3) 0.028(3) 0.040(3) -0.006(3) -0.005(2) -0.005(2)
C69 0.021(3) 0.039(4) 0.046(4) -0.013(3) -0.003(3) -0.007(3)
C70 0.032(3) 0.046(4) 0.048(4) -0.015(3) 0.010(3) -0.021(3)
C71 0.034(3) 0.033(3) 0.035(3) -0.005(3) 0.006(3) -0.016(3)
C72 0.026(3) 0.028(3) 0.031(3) -0.006(2) 0.001(2) -0.013(2)
C73 0.016(3) 0.033(3) 0.025(3) 0.006(2) 0.000(2) -0.008(2)
C74 0.028(3) 0.037(3) 0.037(3) 0.011(3) -0.010(3) -0.015(3)
C75 0.027(3) 0.052(4) 0.040(4) 0.011(3) -0.010(3) -0.022(3)
C76 0.022(3) 0.051(4) 0.038(3) 0.013(3) -0.006(3) -0.011(3)
C77 0.025(3) 0.034(3) 0.034(3) 0.007(3) -0.001(2) 0.001(3)
C78 0.022(3) 0.030(3) 0.028(3) 0.003(2) -0.002(2) -0.006(2)
C79 0.016(3) 0.018(3) 0.029(3) 0.006(2) -0.006(2) -0.003(2)
C80 0.022(3) 0.026(3) 0.032(3) 0.004(2) -0.003(2) -0.010(2)
C81 0.029(3) 0.027(3) 0.031(3) -0.001(2) -0.006(2) -0.010(2)
C82 0.021(3) 0.031(3) 0.026(3) 0.005(2) -0.003(2) -0.002(2)
C83 0.021(3) 0.035(3) 0.033(3) 0.003(3) -0.001(2) -0.013(3)
C84 0.022(3) 0.031(3) 0.032(3) 0.002(2) -0.004(2) -0.012(2)
C85 0.017(3) 0.027(3) 0.031(3) 0.003(2) -0.009(2) -0.008(2)
C86 0.019(3) 0.024(3) 0.043(3) 0.002(2) -0.009(2) -0.007(2)
C87 0.027(3) 0.028(3) 0.049(4) 0.011(3) -0.015(3) -0.012(3)
C88 0.027(3) 0.026(3) 0.050(4) -0.007(3) -0.013(3) -0.004(3)
C89 0.025(3) 0.034(3) 0.037(3) -0.004(3) -0.010(3) -0.005(3)
C90 0.026(3) 0.030(3) 0.031(3) 0.002(2) -0.005(2) -0.010(2)
B1 0.018(3) 0.012(3) 0.026(3) -0.002(2) -0.002(2) -0.006(2)
B2 0.016(3) 0.021(3) 0.032(3) 0.002(3) -0.002(2) -0.007(2)

loop_
_atom_type_symbol
_atom_type_description
_atom_type_scat_dispersion_real
_atom_type_scat_dispersion_imag
_atom_type_scat_source
C C 0.0033 0.0016 'International Tables Vol C Tables 4.2.6.8 and 6.1.1.4'
H H 0.0000 0.0000 'International Tables Vol C Tables 4.2.6.8 and 6.1.1.4'
B B 0.0013 0.0007 'International Tables Vol C Tables 4.2.6.8 and 6.1.1.4'
Mn Mn 0.3368 0.7283 'International Tables Vol C Tables 4.2.6.8 and 6.1.1.4'
N N 0.0061 0.0033 'International Tables Vol C Tables 4.2.6.8 and 6.1.1.4'
O O 0.0106 0.0060 'International Tables Vol C Tables 4.2.6.8 and 6.1.1.4'

loop_
_geom_angle_atom_site_label_1
_geom_angle_atom_site_label_2
_geom_angle_atom_site_label_3
_geom_angle
_geom_angle_site_symmetry_1
_geom_angle_site_symmetry_3
_geom_angle_publ_flag
O4 Mn2 O5 54.78(13) . . ?
O4 Mn2 N9 98.84(16) . . ?
O4 Mn2 N8 149.72(15) . . ?
O4 Mn2 N7 81.46(15) . . ?
O4 Mn2 N10 134.15(15) . . ?
O4 Mn2 N11 90.80(15) . . ?
N9 Mn2 O5 88.36(15) . . ?
N9 Mn2 N8 74.52(16) . . ?
N9 Mn2 N7 103.61(16) . . ?
N9 Mn2 N10 92.46(16) . . ?
N9 Mn2 N11 165.18(16) . . ?
N8 Mn2 O5 150.97(14) . . ?
N8 Mn2 N10 76.10(15) . . ?
N7 Mn2 O5 136.06(15) . . ?
N7 Mn2 N8 71.87(15) . . ?
N7 Mn2 N10 138.39(16) . . ?
N10 Mn2 O5 81.54(14) . . ?
N11 Mn2 O5 88.06(15) . . ?
N11 Mn2 N8 102.49(16) . . ?
N11 Mn2 N7 88.87(16) . . ?
N11 Mn2 N10 72.78(15) . . ?
O1 Mn1 O2 54.73(13) . . ?
O1 Mn1 N3 92.86(15) . . ?
O1 Mn1 N2 147.55(14) . . ?
O1 Mn1 N1 82.86(14) . . ?
O1 Mn1 N4 134.97(15) . . ?
O1 Mn1 N5 94.52(15) . . ?
N3 Mn1 O2 85.83(15) . . ?
N3 Mn1 N2 73.87(16) . . ?
N3 Mn1 N1 104.03(16) . . ?
N3 Mn1 N4 93.42(16) . . ?
N3 Mn1 N5 166.40(16) . . ?
N2 Mn1 O2 148.60(14) . . ?
N1 Mn1 O2 137.13(15) . . ?
N1 Mn1 N2 72.33(15) . . ?
N1 Mn1 N4 137.82(16) . . ?
N4 Mn1 O2 81.36(15) . . ?
N4 Mn1 N2 76.33(16) . . ?
N5 Mn1 O2 89.12(15) . . ?
N5 Mn1 N2 105.04(15) . . ?
N5 Mn1 N1 88.24(15) . . ?
N5 Mn1 N4 73.32(15) . . ?
N6 O2 Mn1 88.5(3) . . ?
N6 O1 Mn1 99.2(3) . . ?
N12 O5 Mn2 88.4(3) . . ?
N12 O4 Mn2 99.0(3) . . ?
C8 N3 Mn1 115.4(3) . . ?
C12 N3 Mn1 126.0(4) . . ?
C12 N3 C8 118.4(5) . . ?
C7 N2 Mn1 107.1(3) . . ?
C6 N2 Mn1 106.1(3) . . ?
C6 N2 C7 110.0(4) . . ?
C6 N2 C13 111.5(4) . . ?
C13 N2 Mn1 110.7(3) . . ?
C13 N2 C7 111.2(4) . . ?
C5 N1 Mn1 114.9(3) . . ?
C1 N1 Mn1 126.2(4) . . ?
C1 N1 C5 118.9(4) . . ?
C14 N4 Mn1 106.9(3) . . ?
C14 N4 C21 110.4(4) . . ?
C15 N4 Mn1 107.0(3) . . ?
C15 N4 C14 110.4(4) . . ?
C15 N4 C21 107.4(4) . . ?
C21 N4 Mn1 114.7(3) . . ?
C16 N5 Mn1 115.7(3) . . ?
C20 N5 Mn1 127.2(4) . . ?
C20 N5 C16 117.1(5) . . ?
C29 N9 Mn2 115.2(3) . . ?
C33 N9 Mn2 125.5(4) . . ?
C33 N9 C29 117.5(5) . . ?
C28 N8 Mn2 106.7(3) . . ?
C28 N8 C27 111.6(4) . . ?
C28 N8 C34 110.1(4) . . ?
C27 N8 Mn2 105.7(3) . . ?
C27 N8 C34 111.2(4) . . ?
C34 N8 Mn2 111.4(3) . . ?
C26 N7 Mn2 115.0(3) . . ?
C26 N7 C22 118.2(4) . . ?
C22 N7 Mn2 126.6(3) . . ?
C35 N10 Mn2 106.4(3) . . ?
C35 N10 C42 110.9(4) . . ?
C36 N10 Mn2 105.9(3) . . ?
C36 N10 C35 110.0(4) . . ?
C36 N10 C42 108.7(4) . . ?
C42 N10 Mn2 114.8(3) . . ?
C37 N11 Mn2 116.6(3) . . ?
C37 N11 C41 117.6(5) . . ?
C41 N11 Mn2 125.6(4) . . ?
O3 N6 O2 122.1(4) . . ?
O3 N6 O1 120.4(4) . . ?
O2 N6 O1 117.5(4) . . ?
O5 N12 O4 117.8(4) . . ?
O6 N12 O5 122.6(4) . . ?
O6 N12 O4 119.6(4) . . ?
N3 C8 C9 121.5(5) . . ?
N3 C8 C7 117.1(5) . . ?
C9 C8 C7 121.4(5) . . ?
N3 C12 H12 118.4 . . ?
N3 C12 C11 123.3(5) . . ?
C11 C12 H12 118.4 . . ?
C12 C11 H11 121.2 . . ?
C10 C11 C12 117.6(5) . . ?
C10 C11 H11 121.2 . . ?
C11 C10 H10 119.8 . . ?
C9 C10 C11 120.4(5) . . ?
C9 C10 H10 119.8 . . ?
C8 C9 H9 120.6 . . ?
C10 C9 C8 118.9(5) . . ?
C10 C9 H9 120.6 . . ?
N2 C7 C8 111.2(4) . . ?
N2 C7 H7A 109.4 . . ?
N2 C7 H7B 109.4 . . ?
C8 C7 H7A 109.4 . . ?
C8 C7 H7B 109.4 . . ?
H7A C7 H7B 108.0 . . ?
N2 C6 H6A 109.5 . . ?
N2 C6 H6B 109.5 . . ?
N2 C6 C5 110.7(4) . . ?
H6A C6 H6B 108.1 . . ?
C5 C6 H6A 109.5 . . ?
C5 C6 H6B 109.5 . . ?
N1 C5 C6 117.1(4) . . ?
N1 C5 C4 121.7(5) . . ?
C4 C5 C6 121.1(5) . . ?
C5 C4 H4 120.3 . . ?
C5 C4 C3 119.4(5) . . ?
C3 C4 H4 120.3 . . ?
C4 C3 H3 120.8 . . ?
C2 C3 C4 118.3(5) . . ?
C2 C3 H3 120.8 . . ?
C3 C2 H2 120.4 . . ?
C1 C2 C3 119.3(5) . . ?
C1 C2 H2 120.4 . . ?
N1 C1 C2 122.3(5) . . ?
N1 C1 H1 118.8 . . ?
C2 C1 H1 118.8 . . ?
N2 C13 H13A 109.6 . . ?
N2 C13 H13B 109.6 . . ?
N2 C13 C14 110.4(4) . . ?
H13A C13 H13B 108.1 . . ?
C14 C13 H13A 109.6 . . ?
C14 C13 H13B 109.6 . . ?
N4 C14 C13 111.2(4) . . ?
N4 C14 H14A 109.4 . . ?
N4 C14 H14B 109.4 . . ?
C13 C14 H14A 109.4 . . ?
C13 C14 H14B 109.4 . . ?
H14A C14 H14B 108.0 . . ?
N4 C15 H15A 109.2 . . ?
N4 C15 H15B 109.2 . . ?
N4 C15 C16 112.0(4) . . ?
H15A C15 H15B 107.9 . . ?
C16 C15 H15A 109.2 . . ?
C16 C15 H15B 109.2 . . ?
N5 C16 C15 115.8(5) . . ?
N5 C16 C17 122.3(5) . . ?
C17 C16 C15 121.8(5) . . ?
N5 C20 H20 118.3 . . ?
N5 C20 C19 123.3(5) . . ?
C19 C20 H20 118.3 . . ?
C20 C19 H19 120.4 . . ?
C20 C19 C18 119.3(5) . . ?
C18 C19 H19 120.4 . . ?
C19 C18 H18 120.9 . . ?
C17 C18 C19 118.3(5) . . ?
C17 C18 H18 120.9 . . ?
C16 C17 H17 120.1 . . ?
C18 C17 C16 119.8(5) . . ?
C18 C17 H17 120.1 . . ?
N4 C21 H21A 109.5 . . ?
N4 C21 H21B 109.5 . . ?
N4 C21 H21C 109.5 . . ?
H21A C21 H21B 109.5 . . ?
H21A C21 H21C 109.5 . . ?
H21B C21 H21C 109.5 . . ?
N9 C29 C30 122.2(5) . . ?
N9 C29 C28 115.4(5) . . ?
C30 C29 C28 122.3(5) . . ?
C29 C30 H30 120.3 . . ?
C29 C30 C31 119.4(5) . . ?
C31 C30 H30 120.3 . . ?
C30 C31 H31 120.6 . . ?
C32 C31 C30 118.8(5) . . ?
C32 C31 H31 120.6 . . ?
C31 C32 H32 120.6 . . ?
C31 C32 C33 118.7(5) . . ?
C33 C32 H32 120.6 . . ?
N9 C33 C32 123.2(5) . . ?
N9 C33 H33 118.4 . . ?
C32 C33 H33 118.4 . . ?
N8 C28 C29 110.3(4) . . ?
N8 C28 H28A 109.6 . . ?
N8 C28 H28B 109.6 . . ?
C29 C28 H28A 109.6 . . ?
C29 C28 H28B 109.6 . . ?
H28A C28 H28B 108.1 . . ?
N8 C27 H27A 109.5 . . ?
N8 C27 H27B 109.5 . . ?
N8 C27 C26 110.6(4) . . ?
H27A C27 H27B 108.1 . . ?
C26 C27 H27A 109.5 . . ?
C26 C27 H27B 109.5 . . ?
N7 C26 C27 116.3(4) . . ?
N7 C26 C25 122.6(5) . . ?
C25 C26 C27 121.1(5) . . ?
N7 C22 H22 118.7 . . ?
N7 C22 C23 122.6(5) . . ?
C23 C22 H22 118.7 . . ?
C22 C23 H23 120.8 . . ?
C24 C23 C22 118.3(5) . . ?
C24 C23 H23 120.8 . . ?
C23 C24 H24 120.5 . . ?
C25 C24 C23 119.0(5) . . ?
C25 C24 H24 120.5 . . ?
C26 C25 H25 120.4 . . ?
C24 C25 C26 119.2(5) . . ?
C24 C25 H25 120.4 . . ?
N8 C34 H34A 109.6 . . ?
N8 C34 H34B 109.6 . . ?
N8 C34 C35 110.4(4) . . ?
H34A C34 H34B 108.1 . . ?
C35 C34 H34A 109.6 . . ?
C35 C34 H34B 109.6 . . ?
N10 C35 C34 111.8(4) . . ?
N10 C35 H35A 109.2 . . ?
N10 C35 H35B 109.2 . . ?
C34 C35 H35A 109.2 . . ?
C34 C35 H35B 109.2 . . ?
H35A C35 H35B 107.9 . . ?
N10 C36 H36A 109.4 . . ?
N10 C36 H36B 109.4 . . ?
N10 C36 C37 111.1(4) . . ?
H36A C36 H36B 108.0 . . ?
C37 C36 H36A 109.4 . . ?
C37 C36 H36B 109.4 . . ?
N11 C37 C36 115.6(5) . . ?
N11 C37 C38 122.5(5) . . ?
C38 C37 C36 121.8(5) . . ?
C37 C38 H38 120.8 . . ?
C37 C38 C39 118.3(5) . . ?
C39 C38 H38 120.8 . . ?
C38 C39 H39 120.2 . . ?
C40 C39 C38 119.7(5) . . ?
C40 C39 H39 120.2 . . ?
C39 C40 H40 120.9 . . ?
C41 C40 C39 118.1(5) . . ?
C41 C40 H40 120.9 . . ?
N11 C41 C40 123.7(5) . . ?
N11 C41 H41 118.1 . . ?
C40 C41 H41 118.1 . . ?
N10 C42 H42A 109.5 . . ?
N10 C42 H42B 109.5 . . ?
N10 C42 H42C 109.5 . . ?
H42A C42 H42B 109.5 . . ?
H42A C42 H42C 109.5 . . ?
H42B C42 H42C 109.5 . . ?
C44 C43 C48 114.7(5) . . ?
C44 C43 B1 127.0(5) . . ?
C48 C43 B1 118.3(5) . . ?
C43 C44 H44 118.8 . . ?
C45 C44 C43 122.4(5) . . ?
C45 C44 H44 118.8 . . ?
C44 C45 H45 119.8 . . ?
C46 C45 C44 120.3(5) . . ?
C46 C45 H45 119.8 . . ?
C45 C46 H46 120.4 . . ?
C45 C46 C47 119.2(5) . . ?
C47 C46 H46 120.4 . . ?
C46 C47 H47 120.1 . . ?
C46 C47 C48 119.8(6) . . ?
C48 C47 H47 120.1 . . ?
C43 C48 H48 118.2 . . ?
C47 C48 C43 123.5(5) . . ?
C47 C48 H48 118.2 . . ?
C50 C49 B1 119.9(5) . . ?
C54 C49 C50 115.5(5) . . ?
C54 C49 B1 124.2(5) . . ?
C49 C50 H50 118.9 . . ?
C51 C50 C49 122.1(5) . . ?
C51 C50 H50 118.9 . . ?
C50 C51 H51 119.6 . . ?
C52 C51 C50 120.8(5) . . ?
C52 C51 H51 119.6 . . ?
C51 C52 H52 120.6 . . ?
C51 C52 C53 118.7(5) . . ?
C53 C52 H52 120.6 . . ?
C52 C53 H53 119.9 . . ?
C52 C53 C54 120.1(5) . . ?
C54 C53 H53 119.9 . . ?
C49 C54 H54 118.6 . . ?
C53 C54 C49 122.7(5) . . ?
C53 C54 H54 118.6 . . ?
C56 C55 B1 119.6(5) . . ?
C60 C55 C56 114.5(5) . . ?
C60 C55 B1 125.9(5) . . ?
C55 C56 H56 118.3 . . ?
C57 C56 C55 123.5(5) . . ?
C57 C56 H56 118.3 . . ?
C56 C57 H57 120.1 . . ?
C56 C57 C58 119.9(5) . . ?
C58 C57 H57 120.1 . . ?
C57 C58 H58 120.5 . . ?
C59 C58 C57 118.9(5) . . ?
C59 C58 H58 120.5 . . ?
C58 C59 H59 120.0 . . ?
C58 C59 C60 120.0(5) . . ?
C60 C59 H59 120.0 . . ?
C55 C60 H60 118.4 . . ?
C59 C60 C55 123.2(5) . . ?
C59 C60 H60 118.4 . . ?
C62 C61 B1 121.5(5) . . ?
C66 C61 C62 115.2(5) . . ?
C66 C61 B1 123.3(5) . . ?
C61 C62 H62 118.6 . . ?
C63 C62 C61 122.8(5) . . ?
C63 C62 H62 118.6 . . ?
C62 C63 H63 119.9 . . ?
C62 C63 C64 120.2(5) . . ?
C64 C63 H63 119.9 . . ?
C63 C64 H64 120.9 . . ?
C65 C64 C63 118.3(5) . . ?
C65 C64 H64 120.9 . . ?
C64 C65 H65 119.6 . . ?
C64 C65 C66 120.9(5) . . ?
C66 C65 H65 119.6 . . ?
C61 C66 H66 118.7 . . ?
C65 C66 C61 122.6(5) . . ?
C65 C66 H66 118.7 . . ?
C68 C67 B2 118.9(5) . . ?
C72 C67 C68 115.9(5) . . ?
C72 C67 B2 125.2(5) . . ?
C67 C68 H68 119.3 . . ?
C69 C68 C67 121.4(6) . . ?
C69 C68 H68 119.3 . . ?
C68 C69 H69 119.2 . . ?
C70 C69 C68 121.6(6) . . ?
C70 C69 H69 119.2 . . ?
C69 C70 H70 120.8 . . ?
C69 C70 C71 118.4(6) . . ?
C71 C70 H70 120.8 . . ?
C70 C71 H71 120.0 . . ?
C72 C71 C70 119.9(6) . . ?
C72 C71 H71 120.0 . . ?
C67 C72 C71 122.7(6) . . ?
C67 C72 H72 118.6 . . ?
C71 C72 H72 118.6 . . ?
C74 C73 C78 116.1(5) . . ?
C74 C73 B2 123.3(5) . . ?
C78 C73 B2 120.2(5) . . ?
C73 C74 H74 118.9 . . ?
C73 C74 C75 122.2(6) . . ?
C75 C74 H74 118.9 . . ?
C74 C75 H75 120.0 . . ?
C76 C75 C74 120.0(6) . . ?
C76 C75 H75 120.0 . . ?
C75 C76 H76 120.2 . . ?
C75 C76 C77 119.6(6) . . ?
C77 C76 H76 120.2 . . ?
C76 C77 H77 119.9 . . ?
C76 C77 C78 120.2(6) . . ?
C78 C77 H77 119.9 . . ?
C73 C78 C77 121.9(6) . . ?
C73 C78 H78 119.0 . . ?
C77 C78 H78 119.0 . . ?
C80 C79 C84 114.8(5) . . ?
C80 C79 B2 124.5(5) . . ?
C84 C79 B2 120.6(5) . . ?
C79 C80 H80 118.6 . . ?
C81 C80 C79 122.8(5) . . ?
C81 C80 H80 118.6 . . ?
C80 C81 H81 119.6 . . ?
C82 C81 C80 120.9(5) . . ?
C82 C81 H81 119.6 . . ?
C81 C82 H82 120.9 . . ?
C83 C82 C81 118.1(5) . . ?
C83 C82 H82 120.9 . . ?
C82 C83 H83 119.6 . . ?
C82 C83 C84 120.8(5) . . ?
C84 C83 H83 119.6 . . ?
C79 C84 H84 118.8 . . ?
C83 C84 C79 122.5(5) . . ?
C83 C84 H84 118.8 . . ?
C86 C85 C90 114.5(5) . . ?
C86 C85 B2 125.8(5) . . ?
C90 C85 B2 119.5(5) . . ?
C85 C86 H86 118.6 . . ?
C85 C86 C87 122.7(6) . . ?
C87 C86 H86 118.6 . . ?
C86 C87 H87 119.8 . . ?
C88 C87 C86 120.3(6) . . ?
C88 C87 H87 119.8 . . ?
C87 C88 H88 120.4 . . ?
C87 C88 C89 119.1(6) . . ?
C89 C88 H88 120.4 . . ?
C88 C89 H89 120.1 . . ?
C90 C89 C88 119.8(6) . . ?
C90 C89 H89 120.1 . . ?
C85 C90 H90 118.3 . . ?
C89 C90 C85 123.5(6) . . ?
C89 C90 H90 118.3 . . ?
C43 B1 C55 105.6(4) . . ?
C43 B1 C61 109.9(4) . . ?
C49 B1 C43 116.1(4) . . ?
C49 B1 C55 109.3(4) . . ?
C49 B1 C61 104.4(4) . . ?
C55 B1 C61 111.6(4) . . ?
C67 B2 C73 113.3(5) . . ?
C67 B2 C79 111.5(5) . . ?
C67 B2 C85 106.8(4) . . ?
C73 B2 C79 103.4(4) . . ?
C73 B2 C85 109.1(4) . . ?
C79 B2 C85 112.7(5) . . ?

loop_
_geom_bond_atom_site_label_1
_geom_bond_atom_site_label_2
_geom_bond_distance
_geom_bond_site_symmetry_2
_geom_bond_publ_flag
Mn2 O5 2.460(4) . ?
Mn2 O4 2.223(4) . ?
Mn2 N9 2.261(4) . ?
Mn2 N8 2.321(4) . ?
Mn2 N7 2.299(4) . ?
Mn2 N10 2.346(4) . ?
Mn2 N11 2.275(5) . ?
Mn1 O2 2.453(4) . ?
Mn1 O1 2.222(4) . ?
Mn1 N3 2.284(5) . ?
Mn1 N2 2.337(5) . ?
Mn1 N1 2.296(4) . ?
Mn1 N4 2.323(4) . ?
Mn1 N5 2.295(4) . ?
O3 N6 1.240(6) . ?
O2 N6 1.260(6) . ?
O1 N6 1.266(6) . ?
O5 N12 1.253(6) . ?
O6 N12 1.232(6) . ?
O4 N12 1.275(6) . ?
N3 C8 1.353(7) . ?
N3 C12 1.340(7) . ?
N2 C7 1.482(7) . ?
N2 C6 1.469(7) . ?
N2 C13 1.482(7) . ?
N1 C5 1.342(7) . ?
N1 C1 1.339(7) . ?
N4 C14 1.475(7) . ?
N4 C15 1.468(7) . ?
N4 C21 1.483(7) . ?
N5 C16 1.350(7) . ?
N5 C20 1.349(7) . ?
N9 C29 1.359(7) . ?
N9 C33 1.343(7) . ?
N8 C28 1.470(7) . ?
N8 C27 1.477(7) . ?
N8 C34 1.485(6) . ?
N7 C26 1.337(7) . ?
N7 C22 1.346(7) . ?
N10 C35 1.472(7) . ?
N10 C36 1.471(7) . ?
N10 C42 1.479(7) . ?
N11 C37 1.343(7) . ?
N11 C41 1.351(7) . ?
C8 C9 1.394(8) . ?
C8 C7 1.499(8) . ?
C12 H12 0.9500 . ?
C12 C11 1.389(8) . ?
C11 H11 0.9500 . ?
C11 C10 1.381(9) . ?
C10 H10 0.9500 . ?
C10 C9 1.373(9) . ?
C9 H9 0.9500 . ?
C7 H7A 0.9900 . ?
C7 H7B 0.9900 . ?
C6 H6A 0.9900 . ?
C6 H6B 0.9900 . ?
C6 C5 1.507(7) . ?
C5 C4 1.381(7) . ?
C4 H4 0.9500 . ?
C4 C3 1.388(8) . ?
C3 H3 0.9500 . ?
C3 C2 1.384(8) . ?
C2 H2 0.9500 . ?
C2 C1 1.375(8) . ?
C1 H1 0.9500 . ?
C13 H13A 0.9900 . ?
C13 H13B 0.9900 . ?
C13 C14 1.525(7) . ?
C14 H14A 0.9900 . ?
C14 H14B 0.9900 . ?
C15 H15A 0.9900 . ?
C15 H15B 0.9900 . ?
C15 C16 1.514(7) . ?
C16 C17 1.382(8) . ?
C20 H20 0.9500 . ?
C20 C19 1.370(8) . ?
C19 H19 0.9500 . ?
C19 C18 1.380(8) . ?
C18 H18 0.9500 . ?
C18 C17 1.377(8) . ?
C17 H17 0.9500 . ?
C21 H21A 0.9800 . ?
C21 H21B 0.9800 . ?
C21 H21C 0.9800 . ?
C29 C30 1.371(8) . ?
C29 C28 1.513(7) . ?
C30 H30 0.9500 . ?
C30 C31 1.395(8) . ?
C31 H31 0.9500 . ?
C31 C32 1.373(9) . ?
C32 H32 0.9500 . ?
C32 C33 1.385(8) . ?
C33 H33 0.9500 . ?
C28 H28A 0.9900 . ?
C28 H28B 0.9900 . ?
C27 H27A 0.9900 . ?
C27 H27B 0.9900 . ?
C27 C26 1.508(7) . ?
C26 C25 1.385(7) . ?
C22 H22 0.9500 . ?
C22 C23 1.393(7) . ?
C23 H23 0.9500 . ?
C23 C24 1.388(8) . ?
C24 H24 0.9500 . ?
C24 C25 1.380(8) . ?
C25 H25 0.9500 . ?
C34 H34A 0.9900 . ?
C34 H34B 0.9900 . ?
C34 C35 1.512(7) . ?
C35 H35A 0.9900 . ?
C35 H35B 0.9900 . ?
C36 H36A 0.9900 . ?
C36 H36B 0.9900 . ?
C36 C37 1.500(7) . ?
C37 C38 1.390(8) . ?
C38 H38 0.9500 . ?
C38 C39 1.394(8) . ?
C39 H39 0.9500 . ?
C39 C40 1.380(8) . ?
C40 H40 0.9500 . ?
C40 C41 1.372(8) . ?
C41 H41 0.9500 . ?
C42 H42A 0.9800 . ?
C42 H42B 0.9800 . ?
C42 H42C 0.9800 . ?
C43 C44 1.400(8) . ?
C43 C48 1.406(8) . ?
C43 B1 1.636(8) . ?
C44 H44 0.9500 . ?
C44 C45 1.398(8) . ?
C45 H45 0.9500 . ?
C45 C46 1.376(8) . ?
C46 H46 0.9500 . ?
C46 C47 1.382(9) . ?
C47 H47 0.9500 . ?
C47 C48 1.381(8) . ?
C48 H48 0.9500 . ?
C49 C50 1.410(7) . ?
C49 C54 1.395(8) . ?
C49 B1 1.634(7) . ?
C50 H50 0.9500 . ?
C50 C51 1.389(8) . ?
C51 H51 0.9500 . ?
C51 C52 1.378(8) . ?
C52 H52 0.9500 . ?
C52 C53 1.391(8) . ?
C53 H53 0.9500 . ?
C53 C54 1.391(8) . ?
C54 H54 0.9500 . ?
C55 C56 1.407(8) . ?
C55 C60 1.396(7) . ?
C55 B1 1.650(7) . ?
C56 H56 0.9500 . ?
C56 C57 1.386(8) . ?
C57 H57 0.9500 . ?
C57 C58 1.389(8) . ?
C58 H58 0.9500 . ?
C58 C59 1.381(8) . ?
C59 H59 0.9500 . ?
C59 C60 1.400(7) . ?
C60 H60 0.9500 . ?
C61 C62 1.405(8) . ?
C61 C66 1.398(7) . ?
C61 B1 1.650(8) . ?
C62 H62 0.9500 . ?
C62 C63 1.381(8) . ?
C63 H63 0.9500 . ?
C63 C64 1.399(8) . ?
C64 H64 0.9500 . ?
C64 C65 1.374(8) . ?
C65 H65 0.9500 . ?
C65 C66 1.387(8) . ?
C66 H66 0.9500 . ?
C67 C68 1.404(8) . ?
C67 C72 1.393(8) . ?
C67 B2 1.637(8) . ?
C68 H68 0.9500 . ?
C68 C69 1.396(9) . ?
C69 H69 0.9500 . ?
C69 C70 1.363(10) . ?
C70 H70 0.9500 . ?
C70 C71 1.398(10) . ?
C71 H71 0.9500 . ?
C71 C72 1.392(8) . ?
C72 H72 0.9500 . ?
C73 C74 1.395(8) . ?
C73 C78 1.404(8) . ?
C73 B2 1.650(8) . ?
C74 H74 0.9500 . ?
C74 C75 1.414(8) . ?
C75 H75 0.9500 . ?
C75 C76 1.365(10) . ?
C76 H76 0.9500 . ?
C76 C77 1.389(10) . ?
C77 H77 0.9500 . ?
C77 C78 1.400(8) . ?
C78 H78 0.9500 . ?
C79 C80 1.393(8) . ?
C79 C84 1.410(8) . ?
C79 B2 1.655(8) . ?
C80 H80 0.9500 . ?
C80 C81 1.389(8) . ?
C81 H81 0.9500 . ?
C81 C82 1.380(8) . ?
C82 H82 0.9500 . ?
C82 C83 1.379(8) . ?
C83 H83 0.9500 . ?
C83 C84 1.387(8) . ?
C84 H84 0.9500 . ?
C85 C86 1.403(8) . ?
C85 C90 1.414(8) . ?
C85 B2 1.656(8) . ?
C86 H86 0.9500 . ?
C86 C87 1.403(8) . ?
C87 H87 0.9500 . ?
C87 C88 1.377(9) . ?
C88 H88 0.9500 . ?
C88 C89 1.392(9) . ?
C89 H89 0.9500 . ?
C89 C90 1.385(8) . ?
C90 H90 0.9500 . ?

loop_
_geom_torsion_atom_site_label_1
_geom_torsion_atom_site_label_2
_geom_torsion_atom_site_label_3
_geom_torsion_atom_site_label_4
_geom_torsion
_geom_torsion_site_symmetry_1
_geom_torsion_site_symmetry_2
_geom_torsion_site_symmetry_3
_geom_torsion_site_symmetry_4
_geom_torsion_publ_flag
Mn2 O5 N12 O6 -179.8(4) . . . . ?
Mn2 O5 N12 O4 -1.2(4) . . . . ?
Mn2 O4 N12 O5 1.3(5) . . . . ?
Mn2 O4 N12 O6 -180.0(4) . . . . ?
Mn2 N9 C29 C30 -163.6(4) . . . . ?
Mn2 N9 C29 C28 15.5(6) . . . . ?
Mn2 N9 C33 C32 162.4(4) . . . . ?
Mn2 N8 C28 C29 45.1(5) . . . . ?
Mn2 N8 C27 C26 47.5(5) . . . . ?
Mn2 N8 C34 C35 31.3(5) . . . . ?
Mn2 N7 C26 C27 -4.5(6) . . . . ?
Mn2 N7 C26 C25 174.5(4) . . . . ?
Mn2 N7 C22 C23 -175.2(4) . . . . ?
Mn2 N10 C35 C34 48.2(5) . . . . ?
Mn2 N10 C36 C37 46.1(5) . . . . ?
Mn2 N11 C37 C36 7.0(6) . . . . ?
Mn2 N11 C37 C38 -175.3(4) . . . . ?
Mn2 N11 C41 C40 174.8(4) . . . . ?
Mn1 O2 N6 O3 176.6(4) . . . . ?
Mn1 O2 N6 O1 -3.2(4) . . . . ?
Mn1 O1 N6 O3 -176.2(4) . . . . ?
Mn1 O1 N6 O2 3.5(5) . . . . ?
Mn1 N3 C8 C9 171.7(4) . . . . ?
Mn1 N3 C8 C7 -9.2(6) . . . . ?
Mn1 N3 C12 C11 -172.5(4) . . . . ?
Mn1 N2 C7 C8 -42.5(5) . . . . ?
Mn1 N2 C6 C5 -46.0(5) . . . . ?
Mn1 N2 C13 C14 -31.7(5) . . . . ?
Mn1 N1 C5 C6 1.9(6) . . . . ?
Mn1 N1 C5 C4 -177.1(4) . . . . ?
Mn1 N1 C1 C2 177.1(4) . . . . ?
Mn1 N4 C14 C13 -49.0(5) . . . . ?
Mn1 N4 C15 C16 -43.9(5) . . . . ?
Mn1 N5 C16 C15 -4.1(6) . . . . ?
Mn1 N5 C16 C17 178.8(4) . . . . ?
Mn1 N5 C20 C19 -179.0(4) . . . . ?
N3 C8 C9 C10 2.8(8) . . . . ?
N3 C8 C7 N2 36.2(6) . . . . ?
N3 C12 C11 C10 0.2(9) . . . . ?
N2 C6 C5 N1 31.2(6) . . . . ?
N2 C6 C5 C4 -149.8(5) . . . . ?
N2 C13 C14 N4 55.8(6) . . . . ?
N1 C5 C4 C3 -0.8(8) . . . . ?
N4 C15 C16 N5 33.5(7) . . . . ?
N4 C15 C16 C17 -149.4(5) . . . . ?
N5 C16 C17 C18 0.4(8) . . . . ?
N5 C20 C19 C18 0.2(9) . . . . ?
N9 C29 C30 C31 -0.7(8) . . . . ?
N9 C29 C28 N8 -42.3(6) . . . . ?
N8 C27 C26 N7 -30.3(7) . . . . ?
N8 C27 C26 C25 150.7(5) . . . . ?
N8 C34 C35 N10 -55.1(6) . . . . ?
N7 C26 C25 C24 1.4(8) . . . . ?
N7 C22 C23 C24 0.8(8) . . . . ?
N10 C36 C37 N11 -37.4(6) . . . . ?
N10 C36 C37 C38 144.9(5) . . . . ?
N11 C37 C38 C39 0.3(8) . . . . ?
C8 N3 C12 C11 1.1(8) . . . . ?
C12 N3 C8 C9 -2.6(8) . . . . ?
C12 N3 C8 C7 176.4(5) . . . . ?
C12 C11 C10 C9 -0.1(9) . . . . ?
C11 C10 C9 C8 -1.4(9) . . . . ?
C9 C8 C7 N2 -144.7(5) . . . . ?
C7 N2 C6 C5 69.6(5) . . . . ?
C7 N2 C13 C14 -150.6(5) . . . . ?
C7 C8 C9 C10 -176.2(5) . . . . ?
C6 N2 C7 C8 -157.4(4) . . . . ?
C6 N2 C13 C14 86.2(6) . . . . ?
C6 C5 C4 C3 -179.7(5) . . . . ?
C5 N1 C1 C2 -1.8(8) . . . . ?
C5 C4 C3 C2 -0.6(8) . . . . ?
C4 C3 C2 C1 0.8(8) . . . . ?
C3 C2 C1 N1 0.4(8) . . . . ?
C1 N1 C5 C6 -179.0(5) . . . . ?
C1 N1 C5 C4 2.0(7) . . . . ?
C13 N2 C7 C8 78.6(5) . . . . ?
C13 N2 C6 C5 -166.6(4) . . . . ?
C14 N4 C15 C16 72.1(6) . . . . ?
C15 N4 C14 C13 -165.1(4) . . . . ?
C15 C16 C17 C18 -176.6(5) . . . . ?
C16 N5 C20 C19 0.1(8) . . . . ?
C20 N5 C16 C15 176.7(5) . . . . ?
C20 N5 C16 C17 -0.4(8) . . . . ?
C20 C19 C18 C17 -0.3(8) . . . . ?
C19 C18 C17 C16 0.0(8) . . . . ?
C21 N4 C14 C13 76.3(5) . . . . ?
C21 N4 C15 C16 -167.5(5) . . . . ?
C29 N9 C33 C32 -1.8(8) . . . . ?
C29 C30 C31 C32 -1.2(9) . . . . ?
C30 C29 C28 N8 136.9(5) . . . . ?
C30 C31 C32 C33 1.6(9) . . . . ?
C31 C32 C33 N9 -0.1(9) . . . . ?
C33 N9 C29 C30 2.2(8) . . . . ?
C33 N9 C29 C28 -178.6(5) . . . . ?
C28 N8 C27 C26 -68.1(6) . . . . ?
C28 N8 C34 C35 149.5(4) . . . . ?
C28 C29 C30 C31 -179.9(5) . . . . ?
C27 N8 C28 C29 160.1(4) . . . . ?
C27 N8 C34 C35 -86.3(5) . . . . ?
C27 C26 C25 C24 -179.6(5) . . . . ?
C26 N7 C22 C23 0.4(8) . . . . ?
C22 N7 C26 C27 179.4(5) . . . . ?
C22 N7 C26 C25 -1.5(8) . . . . ?
C22 C23 C24 C25 -0.9(8) . . . . ?
C23 C24 C25 C26 -0.1(8) . . . . ?
C34 N8 C28 C29 -75.9(5) . . . . ?
C34 N8 C27 C26 168.6(4) . . . . ?
C35 N10 C36 C37 -68.5(5) . . . . ?
C36 N10 C35 C34 162.5(4) . . . . ?
C36 C37 C38 C39 177.8(5) . . . . ?
C37 N11 C41 C40 0.0(8) . . . . ?
C37 C38 C39 C40 -0.5(8) . . . . ?
C38 C39 C40 C41 0.5(8) . . . . ?
C39 C40 C41 N11 -0.2(8) . . . . ?
C41 N11 C37 C36 -177.7(5) . . . . ?
C41 N11 C37 C38 -0.1(8) . . . . ?
C42 N10 C35 C34 -77.2(5) . . . . ?
C42 N10 C36 C37 169.9(4) . . . . ?
C43 C44 C45 C46 -1.3(9) . . . . ?
C44 C43 C48 C47 -1.1(8) . . . . ?
C44 C43 B1 C49 3.6(8) . . . . ?
C44 C43 B1 C55 124.8(5) . . . . ?
C44 C43 B1 C61 -114.6(6) . . . . ?
C44 C45 C46 C47 0.3(9) . . . . ?
C45 C46 C47 C48 0.2(9) . . . . ?
C46 C47 C48 C43 0.2(9) . . . . ?
C48 C43 C44 C45 1.6(8) . . . . ?
C48 C43 B1 C49 -175.5(5) . . . . ?
C48 C43 B1 C55 -54.3(6) . . . . ?
C48 C43 B1 C61 66.3(6) . . . . ?
C49 C50 C51 C52 1.0(8) . . . . ?
C50 C49 C54 C53 -1.0(8) . . . . ?
C50 C49 B1 C43 -56.0(7) . . . . ?
C50 C49 B1 C55 -175.2(4) . . . . ?
C50 C49 B1 C61 65.2(6) . . . . ?
C50 C51 C52 C53 -1.1(8) . . . . ?
C51 C52 C53 C54 0.2(9) . . . . ?
C52 C53 C54 C49 0.9(9) . . . . ?
C54 C49 C50 C51 0.1(8) . . . . ?
C54 C49 B1 C43 131.2(5) . . . . ?
C54 C49 B1 C55 11.9(7) . . . . ?
C54 C49 B1 C61 -107.6(6) . . . . ?
C55 C56 C57 C58 -0.9(9) . . . . ?
C56 C55 C60 C59 -1.4(8) . . . . ?
C56 C55 B1 C43 -56.7(6) . . . . ?
C56 C55 B1 C49 68.8(6) . . . . ?
C56 C55 B1 C61 -176.1(5) . . . . ?
C56 C57 C58 C59 -0.5(9) . . . . ?
C57 C58 C59 C60 0.9(8) . . . . ?
C58 C59 C60 C55 0.1(8) . . . . ?
C60 C55 C56 C57 1.8(8) . . . . ?
C60 C55 B1 C43 123.6(5) . . . . ?
C60 C55 B1 C49 -110.8(6) . . . . ?
C60 C55 B1 C61 4.2(7) . . . . ?
C61 C62 C63 C64 1.0(8) . . . . ?
C62 C61 C66 C65 -0.3(8) . . . . ?
C62 C61 B1 C43 -173.0(4) . . . . ?
C62 C61 B1 C49 61.8(6) . . . . ?
C62 C61 B1 C55 -56.1(6) . . . . ?
C62 C63 C64 C65 0.8(8) . . . . ?
C63 C64 C65 C66 -2.3(9) . . . . ?
C64 C65 C66 C61 2.1(9) . . . . ?
C66 C61 C62 C63 -1.2(8) . . . . ?
C66 C61 B1 C43 9.4(7) . . . . ?
C66 C61 B1 C49 -115.8(5) . . . . ?
C66 C61 B1 C55 126.3(5) . . . . ?
C67 C68 C69 C70 -1.5(9) . . . . ?
C68 C67 C72 C71 1.0(8) . . . . ?
C68 C67 B2 C73 -178.5(5) . . . . ?
C68 C67 B2 C79 -62.2(6) . . . . ?
C68 C67 B2 C85 61.3(6) . . . . ?
C68 C69 C70 C71 1.6(9) . . . . ?
C69 C70 C71 C72 -0.5(9) . . . . ?
C70 C71 C72 C67 -0.8(9) . . . . ?
C72 C67 C68 C69 0.2(8) . . . . ?
C72 C67 B2 C73 4.1(8) . . . . ?
C72 C67 B2 C79 120.3(6) . . . . ?
C72 C67 B2 C85 -116.1(6) . . . . ?
C73 C74 C75 C76 -2.3(10) . . . . ?
C74 C73 C78 C77 -0.7(8) . . . . ?
C74 C73 B2 C67 -133.3(6) . . . . ?
C74 C73 B2 C79 105.8(6) . . . . ?
C74 C73 B2 C85 -14.4(7) . . . . ?
C74 C75 C76 C77 0.4(10) . . . . ?
C75 C76 C77 C78 1.2(9) . . . . ?
C76 C77 C78 C73 -1.0(9) . . . . ?
C78 C73 C74 C75 2.4(9) . . . . ?
C78 C73 B2 C67 54.4(7) . . . . ?
C78 C73 B2 C79 -66.5(6) . . . . ?
C78 C73 B2 C85 173.3(5) . . . . ?
C79 C80 C81 C82 -0.9(9) . . . . ?
C80 C79 C84 C83 3.4(8) . . . . ?
C80 C79 B2 C67 -2.6(7) . . . . ?
C80 C79 B2 C73 119.5(5) . . . . ?
C80 C79 B2 C85 -122.8(5) . . . . ?
C80 C81 C82 C83 0.6(8) . . . . ?
C81 C82 C83 C84 1.7(9) . . . . ?
C82 C83 C84 C79 -3.9(9) . . . . ?
C84 C79 C80 C81 -1.1(8) . . . . ?
C84 C79 B2 C67 -178.5(5) . . . . ?
C84 C79 B2 C73 -56.4(6) . . . . ?
C84 C79 B2 C85 61.3(6) . . . . ?
C85 C86 C87 C88 -0.8(9) . . . . ?
C86 C85 C90 C89 -2.1(8) . . . . ?
C86 C85 B2 C67 -148.2(5) . . . . ?
C86 C85 B2 C73 89.0(6) . . . . ?
C86 C85 B2 C79 -25.3(7) . . . . ?
C86 C87 C88 C89 -0.5(9) . . . . ?
C87 C88 C89 C90 0.4(9) . . . . ?
C88 C89 C90 C85 1.0(9) . . . . ?
C90 C85 C86 C87 2.0(8) . . . . ?
C90 C85 B2 C67 37.1(7) . . . . ?
C90 C85 B2 C73 -85.8(6) . . . . ?
C90 C85 B2 C79 159.9(5) . . . . ?
B1 C43 C44 C45 -177.5(5) . . . . ?
B1 C43 C48 C47 178.1(5) . . . . ?
B1 C49 C50 C51 -173.4(5) . . . . ?
B1 C49 C54 C53 172.1(5) . . . . ?
B1 C55 C56 C57 -178.0(5) . . . . ?
B1 C55 C60 C59 178.3(5) . . . . ?
B1 C61 C62 C63 -179.0(5) . . . . ?
B1 C61 C66 C65 177.5(5) . . . . ?
B2 C67 C68 C69 -177.5(5) . . . . ?
B2 C67 C72 C71 178.5(5) . . . . ?
B2 C73 C74 C75 -170.2(5) . . . . ?
B2 C73 C78 C77 172.1(5) . . . . ?
B2 C79 C80 C81 -177.2(5) . . . . ?
B2 C79 C84 C83 179.7(5) . . . . ?
B2 C85 C86 C87 -173.0(5) . . . . ?
B2 C85 C90 C89 173.2(5) . . . . ?

loop_
_twin_individual_id
_twin_individual_mass_fraction_refined
1 0.78662
2 0.21338
